data_1100814
loop_
_publ_author_name
'Soleimannejad, Janet'
'White, Colin'

_publ_section_title
;
 A Convenient One-Pot Synthesis of a Functionalized-Arene Ruthenium
 Half-Sandwich Compound [RuCl~2~(\h^6^-C~6~H~5~OCH~2~CH~2~OH)]~2~
;
_journal_coden_ASTM ORGND7
_journal_issue 10
_journal_name_full Organometallics
_journal_page_first 2538
_journal_page_last 2541
_journal_paper_doi 10.1021/om049044x
_journal_volume 24
_chemical_formula_moiety 'C16 H20 Cl3 O2 Ru2 +, C24 H20 B -, C3 H6 O'
_chemical_formula_sum 'C43 H46 B Cl3 O3 Ru2'
_chemical_formula_weight 930.10
_chemical_name_systematic
'tri-\m-chloro-bis{(\h^6^-ethoxybenzene)ruthenium(II)}(1+)tetraphenylborate(1-) 1 acetone solvate'
_space_group_IT_number 14
_symmetry_cell_setting monoclinic
_symmetry_space_group_name_Hall '-P 2ybc'
_symmetry_space_group_name_H-M 'P 1 21/c 1'
_atom_sites_solution_hydrogens geom
_atom_sites_solution_primary direct
_atom_sites_solution_secondary difmap
_audit_creation_method SHELXL-97
_cell_angle_alpha 90.00
_cell_angle_beta 98.977(3)
_cell_angle_gamma 90.00
_cell_formula_units_Z 4
_cell_length_a 10.0185(12)
_cell_length_b 17.180(2)
_cell_length_c 23.544(3)
_cell_measurement_reflns_used 40
_cell_measurement_temperature 150(2)
_cell_measurement_theta_max 28.38
_cell_measurement_theta_min 1.47
_cell_volume 4002.7(8)
_computing_cell_refinement SMART
_computing_data_collection 'SMART (Bruker, 1997-2001)'
_computing_data_reduction 'SAINT (Bruker, 1999)'
_computing_molecular_graphics 'Bruker SHELXTL'
_computing_publication_material 'Bruker SHELXTL'
_computing_structure_refinement 'SHELXL-97 (Sheldrick, 1997)'
_computing_structure_solution 'SHELXS-97 (Sheldrick, 1990)'
_diffrn_ambient_temperature 150(2)
_diffrn_detector_area_resol_mean 100
_diffrn_measured_fraction_theta_full 0.995
_diffrn_measured_fraction_theta_max 0.995
_diffrn_measurement_device_type 'Bruker SMART1000'
_diffrn_measurement_method \w
_diffrn_radiation_monochromator graphite
_diffrn_radiation_source 'fine-focus sealed tube'
_diffrn_radiation_type MoK\a
_diffrn_radiation_wavelength 0.71073
_diffrn_reflns_av_R_equivalents 0.0475
_diffrn_reflns_av_sigmaI/netI 0.0550
_diffrn_reflns_limit_h_max 11
_diffrn_reflns_limit_h_min -11
_diffrn_reflns_limit_k_max 20
_diffrn_reflns_limit_k_min -19
_diffrn_reflns_limit_l_max 27
_diffrn_reflns_limit_l_min -26
_diffrn_reflns_number 21238
_diffrn_reflns_theta_full 25.00
_diffrn_reflns_theta_max 25.00
_diffrn_reflns_theta_min 1.75
_diffrn_standards_decay_% 0
_diffrn_standards_number 0
_exptl_absorpt_coefficient_mu 0.993
_exptl_absorpt_correction_T_max 0.8817
_exptl_absorpt_correction_T_min 0.6746
_exptl_absorpt_correction_type multi-scan
_exptl_absorpt_process_details SADABS
_exptl_crystal_colour yellow
_exptl_crystal_density_diffrn 1.543
_exptl_crystal_density_method 'not measured'
_exptl_crystal_description block
_exptl_crystal_F_000 1888
_exptl_crystal_size_max 0.43
_exptl_crystal_size_mid 0.22
_exptl_crystal_size_min 0.13
_refine_diff_density_max 1.072
_refine_diff_density_min -0.552
_refine_diff_density_rms 0.095
_refine_ls_extinction_method none
_refine_ls_goodness_of_fit_ref 0.976
_refine_ls_hydrogen_treatment constr
_refine_ls_matrix_type full
_refine_ls_number_parameters 503
_refine_ls_number_reflns 7008
_refine_ls_number_restraints 47
_refine_ls_restrained_S_all 0.973
_refine_ls_R_factor_all 0.0760
_refine_ls_R_factor_gt 0.0443
_refine_ls_shift/su_max 0.001
_refine_ls_shift/su_mean 0.000
_refine_ls_structure_factor_coef Fsqd
_refine_ls_weighting_details 'calc w=1/[\s^2^(Fo^2^)+(0.0667P)^2^+0.0000P] where P=(Fo^2^+2Fc^2^)/3'
_refine_ls_weighting_scheme calc
_refine_ls_wR_factor_gt 0.1062
_refine_ls_wR_factor_ref 0.1208
_reflns_number_gt 4626
_reflns_number_total 7008
_reflns_threshold_expression >2sigma(I)
_cod_data_source_file om049044xsi20050310_111544.cif
_cod_data_source_block iwh31m
_cod_depositor_comments
;
The following automatic conversions were performed:
'_exptl_absorpt_correction_type' value 'Multi-scan' changed to
'multi-scan' according to
'/home/saulius/struct/CIF-dictionaries/cif_core.dic' dictionary named
'cif_core.dic' version 2.4.1 from 2010-06-29.

Automatic conversion script
Id: cif_fix_enum 1527 2010-12-29 10:47:43Z saulius 
;
_cod_original_sg_symbol_H-M P2(1)/c
_cod_database_code 1100814

loop_
_symmetry_equiv_pos_as_xyz
'x, y, z'
'-x, y+1/2, -z+1/2'
'-x, -y, -z'
'x, -y-1/2, z-1/2'

loop_
_atom_site_label
_atom_site_type_symbol
_atom_site_fract_x
_atom_site_fract_y
_atom_site_fract_z
_atom_site_U_iso_or_equiv
_atom_site_adp_type
_atom_site_occupancy
_atom_site_symmetry_multiplicity
_atom_site_calc_flag
_atom_site_refinement_flags
_atom_site_disorder_assembly
_atom_site_disorder_group
Ru1 Ru 0.20830(4) 0.959222(19) 0.330513(16) 0.03477(13) Uani 1 1 d . . .
Ru2 Ru 0.26604(5) 0.95404(2) 0.198023(16) 0.04480(15) Uani 1 1 d . . .
Cl1 Cl 0.39855(14) 1.00589(8) 0.28583(5) 0.0464(3) Uani 1 1 d . . .
Cl2 Cl 0.23052(19) 0.85276(7) 0.26602(6) 0.0680(5) Uani 1 1 d . . .
Cl3 Cl 0.08868(16) 1.01460(9) 0.24185(6) 0.0586(4) Uani 1 1 d . . .
B B 0.0835(6) 1.2593(3) 0.5055(2) 0.0312(12) Uani 1 1 d . . .
C1 C 0.2879(6) 1.0153(3) 0.4156(2) 0.0445(13) Uani 1 1 d . . .
C2 C 0.3075(6) 0.9320(3) 0.4170(2) 0.0483(14) Uani 1 1 d . . .
H2 H 0.3955 0.9113 0.4283 0.058 Uiso 1 1 calc R . .
C3 C 0.1975(6) 0.8812(3) 0.4017(2) 0.0466(14) Uani 1 1 d . . .
H3 H 0.2110 0.8265 0.4046 0.056 Uiso 1 1 calc R . .
C4 C 0.0664(6) 0.9114(3) 0.3819(2) 0.0504(15) Uani 1 1 d . . .
H4 H -0.0081 0.8772 0.3721 0.061 Uiso 1 1 calc R . .
C5 C 0.0482(6) 0.9917(3) 0.3770(2) 0.0472(13) Uani 1 1 d . . .
H5 H -0.0392 1.0117 0.3630 0.057 Uiso 1 1 calc R . .
C6 C 0.1574(5) 1.0444(3) 0.3924(2) 0.0395(12) Uani 1 1 d . . .
H6 H 0.1436 1.0988 0.3871 0.047 Uiso 1 1 calc R . .
C7 C 0.3882(6) 1.1416(3) 0.4209(2) 0.0478(13) Uani 1 1 d . . .
H7A H 0.3182 1.1649 0.4410 0.057 Uiso 1 1 calc R . .
H7B H 0.3633 1.1516 0.3792 0.057 Uiso 1 1 calc R . .
C8 C 0.5222(6) 1.1760(4) 0.4425(3) 0.0638(17) Uani 1 1 d . . .
H8A H 0.5465 1.1650 0.4836 0.096 Uiso 1 1 calc R . .
H8B H 0.5185 1.2325 0.4365 0.096 Uiso 1 1 calc R . .
H8C H 0.5903 1.1535 0.4217 0.096 Uiso 1 1 calc R . .
C9 C 0.4280(9) 0.9762(4) 0.1449(3) 0.0662(19) Uani 1 1 d . A .
C10 C 0.3988(11) 0.8963(4) 0.1463(3) 0.088(3) Uani 1 1 d . . .
H10 H 0.4689 0.8598 0.1581 0.105 Uiso 1 1 calc R . .
C11 C 0.2649(12) 0.8709(4) 0.1302(3) 0.098(3) Uani 1 1 d . . .
H11 H 0.2462 0.8167 0.1298 0.118 Uiso 1 1 calc R . .
C12 C 0.1579(9) 0.9233(4) 0.1145(2) 0.084(3) Uani 1 1 d . . .
H12 H 0.0681 0.9048 0.1036 0.101 Uiso 1 1 calc R . .
C13 C 0.1865(8) 1.0049(4) 0.1152(2) 0.0688(19) Uani 1 1 d . . .
H13 H 0.1160 1.0417 0.1053 0.083 Uiso 1 1 calc R . .
C14 C 0.3237(7) 1.0298(3) 0.1313(2) 0.0568(17) Uani 1 1 d . . .
H14 H 0.3439 1.0838 0.1326 0.068 Uiso 1 1 calc R . .
C15A C 0.6916(11) 0.9674(8) 0.1796(5) 0.077(3) Uani 0.611(8) 1 d PDU A 1
H15A H 0.7626 1.0017 0.1685 0.093 Uiso 0.611(8) 1 calc PR A 1
H15B H 0.6954 0.9172 0.1592 0.093 Uiso 0.611(8) 1 calc PR A 1
C15B C 0.6345(17) 0.9333(7) 0.1835(8) 0.077(3) Uani 0.389(8) 1 d PDU A 2
H15C H 0.6459 0.8962 0.1524 0.092 Uiso 0.389(8) 1 calc PR A 2
H15D H 0.5930 0.9063 0.2136 0.092 Uiso 0.389(8) 1 calc PR A 2
C16A C 0.7206(13) 0.9531(7) 0.2438(5) 0.079(3) Uani 0.611(8) 1 d PDU A 1
H16A H 0.7203 1.0028 0.2642 0.119 Uiso 0.611(8) 1 calc PR A 1
H16B H 0.8093 0.9283 0.2537 0.119 Uiso 0.611(8) 1 calc PR A 1
H16C H 0.6509 0.9189 0.2550 0.119 Uiso 0.611(8) 1 calc PR A 1
C16B C 0.7659(18) 0.9728(11) 0.2080(9) 0.079(3) Uani 0.389(8) 1 d PDU A 2
H16D H 0.8188 0.9825 0.1770 0.119 Uiso 0.389(8) 1 calc PR A 2
H16E H 0.8174 0.9392 0.2371 0.119 Uiso 0.389(8) 1 calc PR A 2
H16F H 0.7465 1.0224 0.2256 0.119 Uiso 0.389(8) 1 calc PR A 2
C17 C 0.0136(5) 1.2318(2) 0.44032(19) 0.0329(11) Uani 1 1 d . . .
C18 C 0.0602(5) 1.2566(3) 0.3900(2) 0.0412(12) Uani 1 1 d . . .
H18 H 0.1347 1.2914 0.3938 0.049 Uiso 1 1 calc R . .
C19 C 0.0033(6) 1.2330(3) 0.3348(2) 0.0485(14) Uani 1 1 d . . .
H19 H 0.0385 1.2521 0.3023 0.058 Uiso 1 1 calc R . .
C20 C -0.1046(6) 1.1819(3) 0.3276(2) 0.0488(14) Uani 1 1 d . . .
H20 H -0.1435 1.1648 0.2903 0.059 Uiso 1 1 calc R . .
C21 C -0.1540(5) 1.1564(3) 0.3755(2) 0.0429(13) Uani 1 1 d . . .
H21 H -0.2285 1.1215 0.3708 0.051 Uiso 1 1 calc R . .
C22 C -0.0989(5) 1.1799(2) 0.4302(2) 0.0361(11) Uani 1 1 d . . .
H22 H -0.1369 1.1610 0.4621 0.043 Uiso 1 1 calc R . .
C23 C -0.0320(5) 1.2846(2) 0.54555(19) 0.0320(11) Uani 1 1 d . . .
C24 C -0.1681(5) 1.2987(2) 0.5249(2) 0.0368(12) Uani 1 1 d . . .
H24 H -0.1991 1.2920 0.4850 0.044 Uiso 1 1 calc R . .
C25 C -0.2608(6) 1.3222(2) 0.5599(2) 0.0423(13) Uani 1 1 d . . .
H25 H -0.3525 1.3310 0.5437 0.051 Uiso 1 1 calc R . .
C26 C -0.2185(6) 1.3327(3) 0.6185(2) 0.0484(15) Uani 1 1 d . . .
H26 H -0.2812 1.3481 0.6427 0.058 Uiso 1 1 calc R . .
C27 C -0.0844(6) 1.3205(3) 0.6412(2) 0.0516(15) Uani 1 1 d . . .
H27 H -0.0534 1.3283 0.6810 0.062 Uiso 1 1 calc R . .
C28 C 0.0052(6) 1.2965(3) 0.6044(2) 0.0462(13) Uani 1 1 d . . .
H28 H 0.0968 1.2879 0.6207 0.055 Uiso 1 1 calc R . .
C29 C 0.1776(5) 1.3357(2) 0.49797(19) 0.0318(11) Uani 1 1 d . . .
C30 C 0.1224(5) 1.4104(2) 0.48969(18) 0.0326(11) Uani 1 1 d . . .
H30 H 0.0309 1.4176 0.4946 0.039 Uiso 1 1 calc R . .
C31 C 0.1938(5) 1.4745(2) 0.4747(2) 0.0369(11) Uani 1 1 d . . .
H31 H 0.1505 1.5237 0.4688 0.044 Uiso 1 1 calc R . .
C32 C 0.3286(5) 1.4666(3) 0.4683(2) 0.0398(12) Uani 1 1 d . . .
H32 H 0.3786 1.5103 0.4586 0.048 Uiso 1 1 calc R . .
C33 C 0.3886(5) 1.3949(3) 0.4762(2) 0.0429(12) Uani 1 1 d . . .
H33 H 0.4802 1.3886 0.4711 0.051 Uiso 1 1 calc R . .
C34 C 0.3156(5) 1.3312(3) 0.4917(2) 0.0402(12) Uani 1 1 d . . .
H34 H 0.3606 1.2827 0.4982 0.048 Uiso 1 1 calc R . .
C35 C 0.1731(5) 1.1864(2) 0.53770(19) 0.0334(11) Uani 1 1 d . . .
C36 C 0.2822(5) 1.1989(3) 0.5823(2) 0.0418(12) Uani 1 1 d . . .
H36 H 0.3070 1.2510 0.5928 0.050 Uiso 1 1 calc R . .
C37 C 0.3556(6) 1.1380(3) 0.6121(2) 0.0483(13) Uani 1 1 d . . .
H37 H 0.4276 1.1491 0.6423 0.058 Uiso 1 1 calc R . .
C38 C 0.3226(6) 1.0613(3) 0.5972(2) 0.0486(14) Uani 1 1 d . . .
H38 H 0.3714 1.0194 0.6169 0.058 Uiso 1 1 calc R . .
C39 C 0.2177(5) 1.0473(3) 0.5532(2) 0.0400(12) Uani 1 1 d . . .
H39 H 0.1945 0.9953 0.5422 0.048 Uiso 1 1 calc R . .
C40 C 0.1455(5) 1.1084(2) 0.52463(19) 0.0336(11) Uani 1 1 d . . .
H40 H 0.0734 1.0965 0.4946 0.040 Uiso 1 1 calc R . .
C41 C 0.5295(8) 1.1909(5) 0.2305(4) 0.101(3) Uani 1 1 d . B .
H41A H 0.6177 1.2103 0.2488 0.152 Uiso 1 1 calc R . .
H41B H 0.5099 1.2105 0.1910 0.152 Uiso 1 1 calc R . .
H41C H 0.5308 1.1339 0.2300 0.152 Uiso 1 1 calc R . .
C42 C 0.4221(9) 1.2184(3) 0.2638(3) 0.075(2) Uani 1 1 d D . .
C43 C 0.2827(7) 1.2103(4) 0.2358(3) 0.079(2) Uani 1 1 d . B .
H43A H 0.2217 1.2254 0.2626 0.118 Uiso 1 1 calc R . .
H43B H 0.2654 1.1560 0.2241 0.118 Uiso 1 1 calc R . .
H43C H 0.2671 1.2439 0.2018 0.118 Uiso 1 1 calc R . .
O1 O 0.3973(4) 1.05783(19) 0.43172(14) 0.0461(9) Uani 1 1 d . . .
O2 O 0.5553(6) 1.0044(3) 0.16101(19) 0.0863(15) Uani 1 1 d D . .
O3A O 0.4769(18) 1.2410(7) 0.3121(3) 0.094(4) Uani 0.66(2) 1 d PDU B 1
O3B O 0.394(3) 1.2527(13) 0.3071(7) 0.096(5) Uani 0.34(2) 1 d PDU B 2

loop_
_atom_site_aniso_label
_atom_site_aniso_U_11
_atom_site_aniso_U_22
_atom_site_aniso_U_33
_atom_site_aniso_U_23
_atom_site_aniso_U_13
_atom_site_aniso_U_12
Ru1 0.0522(3) 0.02454(19) 0.0296(2) 0.00365(15) 0.01262(18) 0.00500(18)
Ru2 0.0826(4) 0.0282(2) 0.0238(2) 0.00148(16) 0.0090(2) -0.0036(2)
Cl1 0.0524(9) 0.0595(8) 0.0281(6) 0.0033(6) 0.0090(6) -0.0041(7)
Cl2 0.1486(17) 0.0257(6) 0.0349(7) -0.0003(5) 0.0304(9) -0.0039(8)
Cl3 0.0602(10) 0.0677(9) 0.0468(8) 0.0229(7) 0.0052(7) 0.0094(7)
B 0.037(3) 0.025(2) 0.031(3) -0.001(2) 0.005(2) -0.001(2)
C1 0.069(4) 0.045(3) 0.024(2) 0.001(2) 0.021(3) 0.007(3)
C2 0.079(4) 0.043(3) 0.025(3) 0.010(2) 0.019(3) 0.021(3)
C3 0.082(4) 0.033(3) 0.030(3) 0.007(2) 0.026(3) 0.008(3)
C4 0.068(4) 0.036(3) 0.055(3) 0.002(2) 0.034(3) -0.003(3)
C5 0.051(3) 0.041(3) 0.055(3) -0.005(2) 0.025(3) -0.001(3)
C6 0.056(3) 0.033(2) 0.035(3) -0.003(2) 0.021(2) 0.006(2)
C7 0.057(4) 0.047(3) 0.041(3) -0.001(2) 0.013(3) 0.001(3)
C8 0.054(4) 0.078(4) 0.060(4) -0.015(3) 0.012(3) -0.004(3)
C9 0.109(6) 0.058(4) 0.036(3) 0.008(3) 0.026(4) 0.010(4)
C10 0.181(9) 0.055(4) 0.037(4) 0.002(3) 0.048(5) 0.028(5)
C11 0.235(12) 0.043(4) 0.025(3) -0.009(3) 0.043(5) -0.024(6)
C12 0.146(8) 0.073(4) 0.028(3) 0.006(3) 0.000(4) -0.051(5)
C13 0.120(6) 0.060(4) 0.023(3) 0.014(3) 0.000(3) 0.000(4)
C14 0.101(5) 0.041(3) 0.031(3) 0.004(2) 0.016(3) -0.015(3)
C15A 0.087(7) 0.078(5) 0.067(5) 0.013(5) 0.013(5) 0.003(5)
C15B 0.086(7) 0.077(6) 0.067(5) 0.013(5) 0.011(5) 0.002(5)
C16A 0.088(7) 0.082(5) 0.068(5) 0.010(5) 0.013(5) 0.001(5)
C16B 0.087(8) 0.079(6) 0.071(6) 0.014(5) 0.011(5) -0.002(5)
C17 0.040(3) 0.028(2) 0.033(2) -0.0022(19) 0.010(2) 0.001(2)
C18 0.047(3) 0.037(3) 0.042(3) -0.004(2) 0.011(3) -0.002(2)
C19 0.061(4) 0.054(3) 0.032(3) -0.002(2) 0.013(3) 0.002(3)
C20 0.058(4) 0.049(3) 0.038(3) -0.012(2) 0.000(3) 0.008(3)
C21 0.041(3) 0.031(2) 0.053(3) -0.008(2) -0.005(3) -0.001(2)
C22 0.048(3) 0.025(2) 0.036(3) -0.0001(19) 0.007(2) 0.003(2)
C23 0.045(3) 0.018(2) 0.035(3) 0.0006(18) 0.009(2) -0.003(2)
C24 0.043(3) 0.029(2) 0.040(3) 0.009(2) 0.011(2) 0.003(2)
C25 0.048(3) 0.030(2) 0.051(3) 0.010(2) 0.014(3) 0.007(2)
C26 0.060(4) 0.029(2) 0.064(4) -0.005(2) 0.033(3) 0.001(2)
C27 0.061(4) 0.052(3) 0.045(3) -0.016(3) 0.020(3) -0.005(3)
C28 0.046(3) 0.050(3) 0.043(3) -0.014(2) 0.009(3) -0.007(3)
C29 0.038(3) 0.031(2) 0.027(2) -0.0058(19) 0.006(2) -0.003(2)
C30 0.041(3) 0.030(2) 0.028(2) -0.0061(19) 0.009(2) -0.003(2)
C31 0.049(3) 0.027(2) 0.035(3) 0.000(2) 0.010(2) 0.001(2)
C32 0.048(3) 0.032(2) 0.040(3) -0.004(2) 0.008(2) -0.013(2)
C33 0.035(3) 0.047(3) 0.048(3) -0.003(2) 0.008(2) -0.006(2)
C34 0.047(3) 0.028(2) 0.046(3) -0.002(2) 0.008(3) 0.002(2)
C35 0.042(3) 0.030(2) 0.030(2) -0.0007(19) 0.011(2) 0.004(2)
C36 0.046(3) 0.034(2) 0.043(3) -0.007(2) 0.001(3) 0.005(2)
C37 0.048(3) 0.049(3) 0.045(3) -0.003(3) -0.005(3) 0.006(3)
C38 0.059(4) 0.043(3) 0.042(3) 0.004(2) 0.004(3) 0.017(3)
C39 0.054(3) 0.029(2) 0.040(3) 0.001(2) 0.014(3) 0.005(2)
C40 0.043(3) 0.032(2) 0.026(2) -0.0019(19) 0.009(2) 0.001(2)
C41 0.069(5) 0.094(5) 0.140(8) 0.022(6) 0.014(5) 0.005(4)
C42 0.137(7) 0.046(3) 0.040(4) 0.011(3) 0.002(4) -0.038(4)
C43 0.081(6) 0.078(5) 0.084(5) 0.007(4) 0.033(5) 0.004(4)
O1 0.058(3) 0.045(2) 0.0350(19) 0.0002(16) 0.0065(18) 0.0067(18)
O2 0.117(5) 0.093(3) 0.053(3) 0.013(3) 0.024(3) 0.042(3)
O3A 0.118(11) 0.105(5) 0.050(4) 0.009(4) -0.019(5) -0.066(8)
O3B 0.120(12) 0.105(6) 0.053(5) 0.010(5) -0.022(7) -0.070(9)

loop_
_atom_type_symbol
_atom_type_description
_atom_type_scat_dispersion_real
_atom_type_scat_dispersion_imag
_atom_type_scat_source
C C 0.0033 0.0016 'International Tables Vol C Tables 4.2.6.8 and 6.1.1.4'
H H 0.0000 0.0000 'International Tables Vol C Tables 4.2.6.8 and 6.1.1.4'
B B 0.0013 0.0007 'International Tables Vol C Tables 4.2.6.8 and 6.1.1.4'
O O 0.0106 0.0060 'International Tables Vol C Tables 4.2.6.8 and 6.1.1.4'
Cl Cl 0.1484 0.1585 'International Tables Vol C Tables 4.2.6.8 and 6.1.1.4'
Ru Ru -1.2594 0.8363 'International Tables Vol C Tables 4.2.6.8 and 6.1.1.4'

loop_
_geom_angle_atom_site_label_1
_geom_angle_atom_site_label_2
_geom_angle_atom_site_label_3
_geom_angle
_geom_angle_site_symmetry_1
_geom_angle_site_symmetry_3
_geom_angle_publ_flag
C5 Ru1 C3 68.6(2) . . ?
C5 Ru1 C4 37.67(19) . . ?
C3 Ru1 C4 38.3(2) . . ?
C5 Ru1 C2 81.2(2) . . ?
C3 Ru1 C2 37.9(2) . . ?
C4 Ru1 C2 68.8(2) . . ?
C5 Ru1 C6 38.35(19) . . ?
C3 Ru1 C6 81.58(18) . . ?
C4 Ru1 C6 68.86(18) . . ?
C2 Ru1 C6 68.85(18) . . ?
C5 Ru1 C1 68.0(2) . . ?
C3 Ru1 C1 68.26(19) . . ?
C4 Ru1 C1 80.6(2) . . ?
C2 Ru1 C1 38.04(18) . . ?
C6 Ru1 C1 37.47(19) . . ?
C5 Ru1 Cl2 131.83(15) . . ?
C3 Ru1 Cl2 92.19(13) . . ?
C4 Ru1 Cl2 101.39(14) . . ?
C2 Ru1 Cl2 110.69(13) . . ?
C6 Ru1 Cl2 169.94(14) . . ?
C1 Ru1 Cl2 146.11(14) . . ?
C5 Ru1 Cl3 91.62(16) . . ?
C3 Ru1 Cl3 146.11(17) . . ?
C4 Ru1 Cl3 110.44(17) . . ?
C2 Ru1 Cl3 168.63(13) . . ?
C6 Ru1 Cl3 100.10(14) . . ?
C1 Ru1 Cl3 130.86(13) . . ?
Cl2 Ru1 Cl3 80.66(5) . . ?
C5 Ru1 Cl1 145.55(14) . . ?
C3 Ru1 Cl1 132.20(17) . . ?
C4 Ru1 Cl1 170.18(17) . . ?
C2 Ru1 Cl1 101.54(16) . . ?
C6 Ru1 Cl1 110.21(13) . . ?
C1 Ru1 Cl1 92.92(14) . . ?
Cl2 Ru1 Cl1 79.83(5) . . ?
Cl3 Ru1 Cl1 79.38(5) . . ?
C11 Ru2 C12 38.1(3) . . ?
C11 Ru2 C13 68.9(3) . . ?
C12 Ru2 C13 38.6(2) . . ?
C11 Ru2 C10 38.0(3) . . ?
C12 Ru2 C10 69.1(3) . . ?
C13 Ru2 C10 81.5(3) . . ?
C11 Ru2 C14 80.3(2) . . ?
C12 Ru2 C14 69.0(2) . . ?
C13 Ru2 C14 38.4(2) . . ?
C10 Ru2 C14 67.4(2) . . ?
C11 Ru2 C9 67.4(3) . . ?
C12 Ru2 C9 80.6(3) . . ?
C13 Ru2 C9 68.0(3) . . ?
C10 Ru2 C9 37.1(3) . . ?
C14 Ru2 C9 36.7(2) . . ?
C11 Ru2 Cl3 133.2(3) . . ?
C12 Ru2 Cl3 101.3(3) . . ?
C13 Ru2 Cl3 91.1(2) . . ?
C10 Ru2 Cl3 170.3(3) . . ?
C14 Ru2 Cl3 110.13(18) . . ?
C9 Ru2 Cl3 144.21(16) . . ?
C11 Ru2 Cl2 91.69(17) . . ?
C12 Ru2 Cl2 108.71(17) . . ?
C13 Ru2 Cl2 144.0(2) . . ?
C10 Ru2 Cl2 101.98(17) . . ?
C14 Ru2 Cl2 169.36(17) . . ?
C9 Ru2 Cl2 133.32(18) . . ?
Cl3 Ru2 Cl2 80.47(5) . . ?
C11 Ru2 Cl1 144.4(3) . . ?
C12 Ru2 Cl1 171.68(17) . . ?
C13 Ru2 Cl1 133.45(17) . . ?
C10 Ru2 Cl1 109.9(3) . . ?
C14 Ru2 Cl1 102.80(16) . . ?
C9 Ru2 Cl1 93.7(2) . . ?
Cl3 Ru2 Cl1 79.69(5) . . ?
Cl2 Ru2 Cl1 79.61(5) . . ?
Ru2 Cl1 Ru1 83.55(4) . . ?
Ru1 Cl2 Ru2 84.78(4) . . ?
Ru2 Cl3 Ru1 84.36(5) . . ?
C29 B C35 112.0(4) . . ?
C29 B C17 107.2(4) . . ?
C35 B C17 109.3(3) . . ?
C29 B C23 108.3(3) . . ?
C35 B C23 108.3(4) . . ?
C17 B C23 111.7(4) . . ?
O1 C1 C6 125.8(4) . . ?
O1 C1 C2 115.9(5) . . ?
C6 C1 C2 118.0(5) . . ?
O1 C1 Ru1 130.8(3) . . ?
C6 C1 Ru1 68.4(3) . . ?
C2 C1 Ru1 67.9(3) . . ?
C3 C2 C1 120.7(5) . . ?
C3 C2 Ru1 70.7(3) . . ?
C1 C2 Ru1 74.1(3) . . ?
C3 C2 H2 119.6 . . ?
C1 C2 H2 119.6 . . ?
Ru1 C2 H2 127.7 . . ?
C2 C3 C4 120.2(5) . . ?
C2 C3 Ru1 71.4(3) . . ?
C4 C3 Ru1 71.0(3) . . ?
C2 C3 H3 119.9 . . ?
C4 C3 H3 119.9 . . ?
Ru1 C3 H3 130.2 . . ?
C5 C4 C3 119.5(5) . . ?
C5 C4 Ru1 70.6(3) . . ?
C3 C4 Ru1 70.7(3) . . ?
C5 C4 H4 120.3 . . ?
C3 C4 H4 120.3 . . ?
Ru1 C4 H4 131.2 . . ?
C4 C5 C6 121.5(5) . . ?
C4 C5 Ru1 71.7(3) . . ?
C6 C5 Ru1 71.9(3) . . ?
C4 C5 H5 119.3 . . ?
C6 C5 H5 119.3 . . ?
Ru1 C5 H5 129.7 . . ?
C5 C6 C1 119.8(4) . . ?
C5 C6 Ru1 69.8(3) . . ?
C1 C6 Ru1 74.1(3) . . ?
C5 C6 H6 120.1 . . ?
C1 C6 H6 120.1 . . ?
Ru1 C6 H6 128.2 . . ?
O1 C7 C8 107.7(5) . . ?
O1 C7 H7A 110.2 . . ?
C8 C7 H7A 110.2 . . ?
O1 C7 H7B 110.2 . . ?
C8 C7 H7B 110.2 . . ?
H7A C7 H7B 108.5 . . ?
C7 C8 H8A 109.5 . . ?
C7 C8 H8B 109.5 . . ?
H8A C8 H8B 109.5 . . ?
C7 C8 H8C 109.5 . . ?
H8A C8 H8C 109.5 . . ?
H8B C8 H8C 109.5 . . ?
O2 C9 C14 117.7(6) . . ?
O2 C9 C10 122.1(7) . . ?
C14 C9 C10 120.0(8) . . ?
O2 C9 Ru2 129.5(4) . . ?
C14 C9 Ru2 69.9(4) . . ?
C10 C9 Ru2 69.4(4) . . ?
C9 C10 C11 119.4(8) . . ?
C9 C10 Ru2 73.5(4) . . ?
C11 C10 Ru2 69.7(4) . . ?
C9 C10 H10 120.3 . . ?
C11 C10 H10 120.3 . . ?
Ru2 C10 H10 128.8 . . ?
C12 C11 C10 121.9(6) . . ?
C12 C11 Ru2 71.6(4) . . ?
C10 C11 Ru2 72.4(4) . . ?
C12 C11 H11 119.0 . . ?
C10 C11 H11 119.0 . . ?
Ru2 C11 H11 129.7 . . ?
C11 C12 C13 118.8(7) . . ?
C11 C12 Ru2 70.3(4) . . ?
C13 C12 Ru2 71.2(3) . . ?
C11 C12 H12 120.6 . . ?
C13 C12 H12 120.6 . . ?
Ru2 C12 H12 130.3 . . ?
C12 C13 C14 118.6(7) . . ?
C12 C13 Ru2 70.2(3) . . ?
C14 C13 Ru2 71.4(3) . . ?
C12 C13 H13 120.7 . . ?
C14 C13 H13 120.7 . . ?
Ru2 C13 H13 130.1 . . ?
C9 C14 C13 121.2(6) . . ?
C9 C14 Ru2 73.3(3) . . ?
C13 C14 Ru2 70.2(3) . . ?
C9 C14 H14 119.4 . . ?
C13 C14 H14 119.4 . . ?
Ru2 C14 H14 129.6 . . ?
O2 C15A C16A 112.5(9) . . ?
O2 C15A H15A 109.1 . . ?
C16A C15A H15A 109.1 . . ?
O2 C15A H15B 109.1 . . ?
C16A C15A H15B 109.1 . . ?
H15A C15A H15B 107.8 . . ?
O2 C15B C16B 98.5(12) . . ?
O2 C15B H15C 112.1 . . ?
C16B C15B H15C 112.1 . . ?
O2 C15B H15D 112.1 . . ?
C16B C15B H15D 112.1 . . ?
H15C C15B H15D 109.7 . . ?
C15B C16B H16D 109.5 . . ?
C15B C16B H16E 109.5 . . ?
H16D C16B H16E 109.5 . . ?
C15B C16B H16F 109.5 . . ?
H16D C16B H16F 109.5 . . ?
H16E C16B H16F 109.5 . . ?
C18 C17 C22 114.0(4) . . ?
C18 C17 B 123.2(4) . . ?
C22 C17 B 122.8(4) . . ?
C19 C18 C17 123.8(5) . . ?
C19 C18 H18 118.1 . . ?
C17 C18 H18 118.1 . . ?
C20 C19 C18 119.8(5) . . ?
C20 C19 H19 120.1 . . ?
C18 C19 H19 120.1 . . ?
C21 C20 C19 118.5(5) . . ?
C21 C20 H20 120.7 . . ?
C19 C20 H20 120.7 . . ?
C20 C21 C22 122.0(5) . . ?
C20 C21 H21 119.0 . . ?
C22 C21 H21 119.0 . . ?
C21 C22 C17 121.9(4) . . ?
C21 C22 H22 119.1 . . ?
C17 C22 H22 119.1 . . ?
C24 C23 C28 114.6(5) . . ?
C24 C23 B 125.2(4) . . ?
C28 C23 B 120.1(5) . . ?
C23 C24 C25 123.3(5) . . ?
C23 C24 H24 118.3 . . ?
C25 C24 H24 118.3 . . ?
C26 C25 C24 119.7(5) . . ?
C26 C25 H25 120.1 . . ?
C24 C25 H25 120.1 . . ?
C27 C26 C25 119.5(5) . . ?
C27 C26 H26 120.3 . . ?
C25 C26 H26 120.3 . . ?
C26 C27 C28 118.9(5) . . ?
C26 C27 H27 120.6 . . ?
C28 C27 H27 120.6 . . ?
C23 C28 C27 124.1(6) . . ?
C23 C28 H28 118.0 . . ?
C27 C28 H28 118.0 . . ?
C30 C29 C34 114.0(4) . . ?
C30 C29 B 121.8(4) . . ?
C34 C29 B 123.7(4) . . ?
C31 C30 C29 123.7(4) . . ?
C31 C30 H30 118.2 . . ?
C29 C30 H30 118.2 . . ?
C30 C31 C32 119.9(4) . . ?
C30 C31 H31 120.1 . . ?
C32 C31 H31 120.1 . . ?
C33 C32 C31 119.1(4) . . ?
C33 C32 H32 120.5 . . ?
C31 C32 H32 120.5 . . ?
C32 C33 C34 120.3(5) . . ?
C32 C33 H33 119.9 . . ?
C34 C33 H33 119.9 . . ?
C33 C34 C29 123.0(4) . . ?
C33 C34 H34 118.5 . . ?
C29 C34 H34 118.5 . . ?
C40 C35 C36 114.6(4) . . ?
C40 C35 B 123.5(4) . . ?
C36 C35 B 121.9(4) . . ?
C37 C36 C35 122.9(4) . . ?
C37 C36 H36 118.5 . . ?
C35 C36 H36 118.5 . . ?
C38 C37 C36 119.8(5) . . ?
C38 C37 H37 120.1 . . ?
C36 C37 H37 120.1 . . ?
C39 C38 C37 118.6(5) . . ?
C39 C38 H38 120.7 . . ?
C37 C38 H38 120.7 . . ?
C38 C39 C40 120.8(4) . . ?
C38 C39 H39 119.6 . . ?
C40 C39 H39 119.6 . . ?
C39 C40 C35 123.4(5) . . ?
C39 C40 H40 118.3 . . ?
C35 C40 H40 118.3 . . ?
C42 C41 H41A 109.5 . . ?
C42 C41 H41B 109.5 . . ?
H41A C41 H41B 109.5 . . ?
C42 C41 H41C 109.5 . . ?
H41A C41 H41C 109.5 . . ?
H41B C41 H41C 109.5 . . ?
O3A C42 O3B 39.5(9) . . ?
O3A C42 C43 134.3(12) . . ?
O3B C42 C43 95.4(14) . . ?
O3A C42 C41 109.0(12) . . ?
O3B C42 C41 147.7(14) . . ?
C43 C42 C41 116.6(6) . . ?
C42 C43 H43A 109.5 . . ?
C42 C43 H43B 109.5 . . ?
H43A C43 H43B 109.5 . . ?
C42 C43 H43C 109.5 . . ?
H43A C43 H43C 109.5 . . ?
H43B C43 H43C 109.5 . . ?
C1 O1 C7 117.8(4) . . ?
C9 O2 C15B 103.2(8) . . ?
C9 O2 C15A 134.2(8) . . ?
C15B O2 C15A 32.1(7) . . ?

loop_
_geom_bond_atom_site_label_1
_geom_bond_atom_site_label_2
_geom_bond_distance
_geom_bond_site_symmetry_2
_geom_bond_publ_flag
Ru1 C5 2.152(5) . ?
Ru1 C3 2.162(4) . ?
Ru1 C4 2.167(5) . ?
Ru1 C2 2.172(5) . ?
Ru1 C6 2.180(4) . ?
Ru1 C1 2.254(5) . ?
Ru1 Cl2 2.4095(13) . ?
Ru1 Cl3 2.4328(14) . ?
Ru1 Cl1 2.4512(13) . ?
Ru2 C11 2.142(6) . ?
Ru2 C12 2.158(6) . ?
Ru2 C13 2.171(5) . ?
Ru2 C10 2.177(7) . ?
Ru2 C14 2.186(5) . ?
Ru2 C9 2.230(7) . ?
Ru2 Cl3 2.4242(16) . ?
Ru2 Cl2 2.4280(13) . ?
Ru2 Cl1 2.4441(13) . ?
B C29 1.642(7) . ?
B C35 1.654(7) . ?
B C17 1.653(7) . ?
B C23 1.661(7) . ?
C1 O1 1.322(6) . ?
C1 C6 1.426(8) . ?
C1 C2 1.445(7) . ?
C2 C3 1.408(8) . ?
C2 H2 0.9500 . ?
C3 C4 1.422(8) . ?
C3 H3 0.9500 . ?
C4 C5 1.394(7) . ?
C4 H4 0.9500 . ?
C5 C6 1.423(7) . ?
C5 H5 0.9500 . ?
C6 H6 0.9500 . ?
C7 O1 1.461(6) . ?
C7 C8 1.483(8) . ?
C7 H7A 0.9900 . ?
C7 H7B 0.9900 . ?
C8 H8A 0.9800 . ?
C8 H8B 0.9800 . ?
C8 H8C 0.9800 . ?
C9 O2 1.362(8) . ?
C9 C14 1.392(9) . ?
C9 C10 1.404(9) . ?
C10 C11 1.406(12) . ?
C10 H10 0.9500 . ?
C11 C12 1.404(12) . ?
C11 H11 0.9500 . ?
C12 C13 1.430(9) . ?
C12 H12 0.9500 . ?
C13 C14 1.433(9) . ?
C13 H13 0.9500 . ?
C14 H14 0.9500 . ?
C15A O2 1.508(10) . ?
C15A C16A 1.513(11) . ?
C15A H15A 0.9900 . ?
C15A H15B 0.9900 . ?
C15B O2 1.507(10) . ?
C15B C16B 1.513(11) . ?
C15B H15C 0.9900 . ?
C15B H15D 0.9900 . ?
C16A H16A 0.9800 . ?
C16A H16B 0.9800 . ?
C16A H16C 0.9800 . ?
C16B H16D 0.9800 . ?
C16B H16E 0.9800 . ?
C16B H16F 0.9800 . ?
C17 C18 1.406(6) . ?
C17 C22 1.428(6) . ?
C18 C19 1.395(7) . ?
C18 H18 0.9500 . ?
C19 C20 1.382(8) . ?
C19 H19 0.9500 . ?
C20 C21 1.373(7) . ?
C20 H20 0.9500 . ?
C21 C22 1.382(7) . ?
C21 H21 0.9500 . ?
C22 H22 0.9500 . ?
C23 C24 1.395(7) . ?
C23 C28 1.393(7) . ?
C24 C25 1.394(7) . ?
C24 H24 0.9500 . ?
C25 C26 1.391(7) . ?
C25 H25 0.9500 . ?
C26 C27 1.382(8) . ?
C26 H26 0.9500 . ?
C27 C28 1.402(7) . ?
C27 H27 0.9500 . ?
C28 H28 0.9500 . ?
C29 C30 1.398(6) . ?
C29 C34 1.416(7) . ?
C30 C31 1.389(6) . ?
C30 H30 0.9500 . ?
C31 C32 1.389(7) . ?
C31 H31 0.9500 . ?
C32 C33 1.370(7) . ?
C32 H32 0.9500 . ?
C33 C34 1.395(7) . ?
C33 H33 0.9500 . ?
C34 H34 0.9500 . ?
C35 C40 1.393(6) . ?
C35 C36 1.409(7) . ?
C36 C37 1.402(7) . ?
C36 H36 0.9500 . ?
C37 C38 1.390(7) . ?
C37 H37 0.9500 . ?
C38 C39 1.377(7) . ?
C38 H38 0.9500 . ?
C39 C40 1.387(6) . ?
C39 H39 0.9500 . ?
C40 H40 0.9500 . ?
C41 C42 1.503(11) . ?
C41 H41A 0.9800 . ?
C41 H41B 0.9800 . ?
C41 H41C 0.9800 . ?
C42 O3A 1.245(8) . ?
C42 O3B 1.246(8) . ?
C42 C43 1.455(9) . ?
C43 H43A 0.9800 . ?
C43 H43B 0.9800 . ?
C43 H43C 0.9800 . ?

loop_
_geom_torsion_atom_site_label_1
_geom_torsion_atom_site_label_2
_geom_torsion_atom_site_label_3
_geom_torsion_atom_site_label_4
_geom_torsion
_geom_torsion_site_symmetry_1
_geom_torsion_site_symmetry_2
_geom_torsion_site_symmetry_3
_geom_torsion_site_symmetry_4
_geom_torsion_publ_flag
C11 Ru2 Cl1 Ru1 -118.9(3) . . . . ?
C12 Ru2 Cl1 Ru1 138.9(18) . . . . ?
C13 Ru2 Cl1 Ru1 123.0(3) . . . . ?
C10 Ru2 Cl1 Ru1 -139.75(19) . . . . ?
C14 Ru2 Cl1 Ru1 149.92(18) . . . . ?
C9 Ru2 Cl1 Ru1 -174.05(17) . . . . ?
Cl3 Ru2 Cl1 Ru1 41.42(4) . . . . ?
Cl2 Ru2 Cl1 Ru1 -40.66(5) . . . . ?
C5 Ru1 Cl1 Ru2 -118.4(3) . . . . ?
C3 Ru1 Cl1 Ru2 124.67(18) . . . . ?
C4 Ru1 Cl1 Ru2 139.0(8) . . . . ?
C2 Ru1 Cl1 Ru2 150.25(13) . . . . ?
C6 Ru1 Cl1 Ru2 -138.25(15) . . . . ?
C1 Ru1 Cl1 Ru2 -172.35(13) . . . . ?
Cl2 Ru1 Cl1 Ru2 41.00(5) . . . . ?
Cl3 Ru1 Cl1 Ru2 -41.29(5) . . . . ?
C5 Ru1 Cl2 Ru2 123.3(2) . . . . ?
C3 Ru1 Cl2 Ru2 -173.76(17) . . . . ?
C4 Ru1 Cl2 Ru2 148.70(17) . . . . ?
C2 Ru1 Cl2 Ru2 -139.81(17) . . . . ?
C6 Ru1 Cl2 Ru2 134.8(8) . . . . ?
C1 Ru1 Cl2 Ru2 -121.2(2) . . . . ?
Cl3 Ru1 Cl2 Ru2 39.56(5) . . . . ?
Cl1 Ru1 Cl2 Ru2 -41.22(5) . . . . ?
C11 Ru2 Cl2 Ru1 -173.4(3) . . . . ?
C12 Ru2 Cl2 Ru1 -138.5(3) . . . . ?
C13 Ru2 Cl2 Ru1 -118.3(3) . . . . ?
C10 Ru2 Cl2 Ru1 149.8(3) . . . . ?
C14 Ru2 Cl2 Ru1 145.5(10) . . . . ?
C9 Ru2 Cl2 Ru1 126.7(3) . . . . ?
Cl3 Ru2 Cl2 Ru1 -39.75(5) . . . . ?
Cl1 Ru2 Cl2 Ru1 41.40(5) . . . . ?
C11 Ru2 Cl3 Ru1 122.6(2) . . . . ?
C12 Ru2 Cl3 Ru1 146.68(17) . . . . ?
C13 Ru2 Cl3 Ru1 -175.82(18) . . . . ?
C10 Ru2 Cl3 Ru1 144.9(11) . . . . ?
C14 Ru2 Cl3 Ru1 -141.71(18) . . . . ?
C9 Ru2 Cl3 Ru1 -123.7(4) . . . . ?
Cl2 Ru2 Cl3 Ru1 39.33(5) . . . . ?
Cl1 Ru2 Cl3 Ru1 -41.73(4) . . . . ?
C5 Ru1 Cl3 Ru2 -171.85(14) . . . . ?
C3 Ru1 Cl3 Ru2 -119.6(2) . . . . ?
C4 Ru1 Cl3 Ru2 -138.42(14) . . . . ?
C2 Ru1 Cl3 Ru2 137.4(8) . . . . ?
C6 Ru1 Cl3 Ru2 150.51(14) . . . . ?
C1 Ru1 Cl3 Ru2 126.26(19) . . . . ?
Cl2 Ru1 Cl3 Ru2 -39.67(5) . . . . ?
Cl1 Ru1 Cl3 Ru2 41.63(5) . . . . ?
C5 Ru1 C1 O1 -149.7(5) . . . . ?
C3 Ru1 C1 O1 135.5(5) . . . . ?
C4 Ru1 C1 O1 173.3(5) . . . . ?
C2 Ru1 C1 O1 105.8(6) . . . . ?
C6 Ru1 C1 O1 -119.4(6) . . . . ?
Cl2 Ru1 C1 O1 76.8(5) . . . . ?
Cl3 Ru1 C1 O1 -77.7(5) . . . . ?
Cl1 Ru1 C1 O1 0.8(5) . . . . ?
C5 Ru1 C1 C6 -30.3(3) . . . . ?
C3 Ru1 C1 C6 -105.1(3) . . . . ?
C4 Ru1 C1 C6 -67.3(3) . . . . ?
C2 Ru1 C1 C6 -134.8(5) . . . . ?
Cl2 Ru1 C1 C6 -163.8(2) . . . . ?
Cl3 Ru1 C1 C6 41.7(3) . . . . ?
Cl1 Ru1 C1 C6 120.1(3) . . . . ?
C5 Ru1 C1 C2 104.5(4) . . . . ?
C3 Ru1 C1 C2 29.7(3) . . . . ?
C4 Ru1 C1 C2 67.5(3) . . . . ?
C6 Ru1 C1 C2 134.8(5) . . . . ?
Cl2 Ru1 C1 C2 -29.0(5) . . . . ?
Cl3 Ru1 C1 C2 176.5(3) . . . . ?
Cl1 Ru1 C1 C2 -105.1(3) . . . . ?
O1 C1 C2 C3 178.9(4) . . . . ?
C6 C1 C2 C3 -6.9(6) . . . . ?
Ru1 C1 C2 C3 -55.2(4) . . . . ?
O1 C1 C2 Ru1 -125.9(4) . . . . ?
C6 C1 C2 Ru1 48.3(4) . . . . ?
C5 Ru1 C2 C3 66.3(3) . . . . ?
C4 Ru1 C2 C3 29.3(3) . . . . ?
C6 Ru1 C2 C3 104.0(3) . . . . ?
C1 Ru1 C2 C3 131.5(5) . . . . ?
Cl2 Ru1 C2 C3 -65.3(3) . . . . ?
Cl3 Ru1 C2 C3 117.9(8) . . . . ?
Cl1 Ru1 C2 C3 -148.6(3) . . . . ?
C5 Ru1 C2 C1 -65.3(3) . . . . ?
C3 Ru1 C2 C1 -131.5(5) . . . . ?
C4 Ru1 C2 C1 -102.2(3) . . . . ?
C6 Ru1 C2 C1 -27.6(3) . . . . ?
Cl2 Ru1 C2 C1 163.2(3) . . . . ?
Cl3 Ru1 C2 C1 -13.7(10) . . . . ?
Cl1 Ru1 C2 C1 79.8(3) . . . . ?
C1 C2 C3 C4 3.2(7) . . . . ?
Ru1 C2 C3 C4 -53.7(4) . . . . ?
C1 C2 C3 Ru1 56.9(4) . . . . ?
C5 Ru1 C3 C2 -103.7(3) . . . . ?
C4 Ru1 C3 C2 -132.6(4) . . . . ?
C6 Ru1 C3 C2 -66.2(3) . . . . ?
C1 Ru1 C3 C2 -29.8(3) . . . . ?
Cl2 Ru1 C3 C2 121.8(3) . . . . ?
Cl3 Ru1 C3 C2 -161.8(2) . . . . ?
Cl1 Ru1 C3 C2 43.5(3) . . . . ?
C5 Ru1 C3 C4 28.9(3) . . . . ?
C2 Ru1 C3 C4 132.6(4) . . . . ?
C6 Ru1 C3 C4 66.4(3) . . . . ?
C1 Ru1 C3 C4 102.8(3) . . . . ?
Cl2 Ru1 C3 C4 -105.7(3) . . . . ?
Cl3 Ru1 C3 C4 -29.2(4) . . . . ?
Cl1 Ru1 C3 C4 176.1(2) . . . . ?
C2 C3 C4 C5 0.9(7) . . . . ?
Ru1 C3 C4 C5 -52.9(4) . . . . ?
C2 C3 C4 Ru1 53.8(4) . . . . ?
C3 Ru1 C4 C5 132.6(5) . . . . ?
C2 Ru1 C4 C5 103.6(4) . . . . ?
C6 Ru1 C4 C5 28.9(3) . . . . ?
C1 Ru1 C4 C5 65.9(4) . . . . ?
Cl2 Ru1 C4 C5 -148.5(3) . . . . ?
Cl3 Ru1 C4 C5 -64.3(4) . . . . ?
Cl1 Ru1 C4 C5 115.4(8) . . . . ?
C5 Ru1 C4 C3 -132.6(5) . . . . ?
C2 Ru1 C4 C3 -29.0(3) . . . . ?
C6 Ru1 C4 C3 -103.6(3) . . . . ?
C1 Ru1 C4 C3 -66.6(3) . . . . ?
Cl2 Ru1 C4 C3 78.9(3) . . . . ?
Cl3 Ru1 C4 C3 163.1(3) . . . . ?
Cl1 Ru1 C4 C3 -17.2(10) . . . . ?
C3 C4 C5 C6 -1.2(7) . . . . ?
Ru1 C4 C5 C6 -54.2(4) . . . . ?
C3 C4 C5 Ru1 52.9(4) . . . . ?
C3 Ru1 C5 C4 -29.4(3) . . . . ?
C2 Ru1 C5 C4 -66.5(4) . . . . ?
C6 Ru1 C5 C4 -133.3(5) . . . . ?
C1 Ru1 C5 C4 -103.7(4) . . . . ?
Cl2 Ru1 C5 C4 43.5(4) . . . . ?
Cl3 Ru1 C5 C4 122.4(3) . . . . ?
Cl1 Ru1 C5 C4 -164.2(3) . . . . ?
C3 Ru1 C5 C6 104.0(4) . . . . ?
C4 Ru1 C5 C6 133.3(5) . . . . ?
C2 Ru1 C5 C6 66.8(3) . . . . ?
C1 Ru1 C5 C6 29.7(3) . . . . ?
Cl2 Ru1 C5 C6 176.8(2) . . . . ?
Cl3 Ru1 C5 C6 -104.3(3) . . . . ?
Cl1 Ru1 C5 C6 -30.8(5) . . . . ?
C4 C5 C6 C1 -2.7(7) . . . . ?
Ru1 C5 C6 C1 -56.8(4) . . . . ?
C4 C5 C6 Ru1 54.1(4) . . . . ?
O1 C1 C6 C5 -179.8(4) . . . . ?
C2 C1 C6 C5 6.6(6) . . . . ?
Ru1 C1 C6 C5 54.7(4) . . . . ?
O1 C1 C6 Ru1 125.5(4) . . . . ?
C2 C1 C6 Ru1 -48.1(4) . . . . ?
C3 Ru1 C6 C5 -66.0(3) . . . . ?
C4 Ru1 C6 C5 -28.5(3) . . . . ?
C2 Ru1 C6 C5 -103.1(3) . . . . ?
C1 Ru1 C6 C5 -131.0(4) . . . . ?
Cl2 Ru1 C6 C5 -13.8(10) . . . . ?
Cl3 Ru1 C6 C5 79.7(3) . . . . ?
Cl1 Ru1 C6 C5 162.0(3) . . . . ?
C5 Ru1 C6 C1 131.0(4) . . . . ?
C3 Ru1 C6 C1 65.0(3) . . . . ?
C4 Ru1 C6 C1 102.6(3) . . . . ?
C2 Ru1 C6 C1 28.0(3) . . . . ?
Cl2 Ru1 C6 C1 117.2(8) . . . . ?
Cl3 Ru1 C6 C1 -149.3(3) . . . . ?
Cl1 Ru1 C6 C1 -67.0(3) . . . . ?
C11 Ru2 C9 O2 -145.4(7) . . . . ?
C12 Ru2 C9 O2 177.3(6) . . . . ?
C13 Ru2 C9 O2 139.3(6) . . . . ?
C10 Ru2 C9 O2 -115.2(8) . . . . ?
C14 Ru2 C9 O2 109.9(7) . . . . ?
Cl3 Ru2 C9 O2 81.0(7) . . . . ?
Cl2 Ru2 C9 O2 -75.8(6) . . . . ?
Cl1 Ru2 C9 O2 3.5(6) . . . . ?
C11 Ru2 C9 C14 104.7(5) . . . . ?
C12 Ru2 C9 C14 67.4(4) . . . . ?
C13 Ru2 C9 C14 29.3(4) . . . . ?
C10 Ru2 C9 C14 134.9(7) . . . . ?
Cl3 Ru2 C9 C14 -29.0(6) . . . . ?
Cl2 Ru2 C9 C14 174.3(3) . . . . ?
Cl1 Ru2 C9 C14 -106.5(4) . . . . ?
C11 Ru2 C9 C10 -30.2(5) . . . . ?
C12 Ru2 C9 C10 -67.5(5) . . . . ?
C13 Ru2 C9 C10 -105.6(5) . . . . ?
C14 Ru2 C9 C10 -134.9(7) . . . . ?
Cl3 Ru2 C9 C10 -163.9(4) . . . . ?
Cl2 Ru2 C9 C10 39.4(6) . . . . ?
Cl1 Ru2 C9 C10 118.6(5) . . . . ?
O2 C9 C10 C11 178.9(5) . . . . ?
C14 C9 C10 C11 4.1(8) . . . . ?
Ru2 C9 C10 C11 54.3(5) . . . . ?
O2 C9 C10 Ru2 124.5(6) . . . . ?
C14 C9 C10 Ru2 -50.2(5) . . . . ?
C11 Ru2 C10 C9 131.0(7) . . . . ?
C12 Ru2 C10 C9 102.5(5) . . . . ?
C13 Ru2 C10 C9 64.6(5) . . . . ?
C14 Ru2 C10 C9 27.3(4) . . . . ?
Cl3 Ru2 C10 C9 104.4(12) . . . . ?
Cl2 Ru2 C10 C9 -151.8(4) . . . . ?
Cl1 Ru2 C10 C9 -68.7(5) . . . . ?
C12 Ru2 C10 C11 -28.5(4) . . . . ?
C13 Ru2 C10 C11 -66.5(4) . . . . ?
C14 Ru2 C10 C11 -103.7(5) . . . . ?
C9 Ru2 C10 C11 -131.0(7) . . . . ?
Cl3 Ru2 C10 C11 -26.6(14) . . . . ?
Cl2 Ru2 C10 C11 77.1(4) . . . . ?
Cl1 Ru2 C10 C11 160.3(4) . . . . ?
C9 C10 C11 C12 -2.3(9) . . . . ?
Ru2 C10 C11 C12 53.9(5) . . . . ?
C9 C10 C11 Ru2 -56.2(5) . . . . ?
C13 Ru2 C11 C12 -30.1(4) . . . . ?
C10 Ru2 C11 C12 -133.7(6) . . . . ?
C14 Ru2 C11 C12 -68.2(4) . . . . ?
C9 Ru2 C11 C12 -104.2(4) . . . . ?
Cl3 Ru2 C11 C12 40.3(5) . . . . ?
Cl2 Ru2 C11 C12 118.8(4) . . . . ?
Cl1 Ru2 C11 C12 -166.8(3) . . . . ?
C12 Ru2 C11 C10 133.7(6) . . . . ?
C13 Ru2 C11 C10 103.6(4) . . . . ?
C14 Ru2 C11 C10 65.5(4) . . . . ?
C9 Ru2 C11 C10 29.6(4) . . . . ?
Cl3 Ru2 C11 C10 174.1(3) . . . . ?
Cl2 Ru2 C11 C10 -107.4(4) . . . . ?
Cl1 Ru2 C11 C10 -33.0(5) . . . . ?
C10 C11 C12 C13 -0.2(9) . . . . ?
Ru2 C11 C12 C13 54.1(5) . . . . ?
C10 C11 C12 Ru2 -54.2(5) . . . . ?
C13 Ru2 C12 C11 131.4(7) . . . . ?
C10 Ru2 C12 C11 28.4(4) . . . . ?
C14 Ru2 C12 C11 101.4(5) . . . . ?
C9 Ru2 C12 C11 65.1(5) . . . . ?
Cl3 Ru2 C12 C11 -151.2(4) . . . . ?
Cl2 Ru2 C12 C11 -67.6(5) . . . . ?
Cl1 Ru2 C12 C11 112.8(18) . . . . ?
C11 Ru2 C12 C13 -131.4(7) . . . . ?
C10 Ru2 C12 C13 -103.0(5) . . . . ?
C14 Ru2 C12 C13 -30.1(4) . . . . ?
C9 Ru2 C12 C13 -66.3(5) . . . . ?
Cl3 Ru2 C12 C13 77.3(4) . . . . ?
Cl2 Ru2 C12 C13 161.0(4) . . . . ?
Cl1 Ru2 C12 C13 -19(2) . . . . ?
C11 C12 C13 C14 0.8(8) . . . . ?
Ru2 C12 C13 C14 54.4(5) . . . . ?
C11 C12 C13 Ru2 -53.6(5) . . . . ?
C11 Ru2 C13 C12 29.7(5) . . . . ?
C10 Ru2 C13 C12 66.9(5) . . . . ?
C14 Ru2 C13 C12 131.1(6) . . . . ?
C9 Ru2 C13 C12 103.0(5) . . . . ?
Cl3 Ru2 C13 C12 -106.9(5) . . . . ?
Cl2 Ru2 C13 C12 -31.7(6) . . . . ?
Cl1 Ru2 C13 C12 176.4(4) . . . . ?
C11 Ru2 C13 C14 -101.3(5) . . . . ?
C12 Ru2 C13 C14 -131.1(6) . . . . ?
C10 Ru2 C13 C14 -64.1(4) . . . . ?
C9 Ru2 C13 C14 -28.1(3) . . . . ?
Cl3 Ru2 C13 C14 122.0(3) . . . . ?
Cl2 Ru2 C13 C14 -162.8(3) . . . . ?
Cl1 Ru2 C13 C14 45.3(5) . . . . ?
O2 C9 C14 C13 -178.5(5) . . . . ?
C10 C9 C14 C13 -3.6(8) . . . . ?
Ru2 C9 C14 C13 -53.5(5) . . . . ?
O2 C9 C14 Ru2 -125.0(5) . . . . ?
C10 C9 C14 Ru2 49.9(5) . . . . ?
C12 C13 C14 C9 1.1(8) . . . . ?
Ru2 C13 C14 C9 54.9(5) . . . . ?
C12 C13 C14 Ru2 -53.9(4) . . . . ?
C11 Ru2 C14 C9 -64.9(5) . . . . ?
C12 Ru2 C14 C9 -102.8(5) . . . . ?
C13 Ru2 C14 C9 -133.0(5) . . . . ?
C10 Ru2 C14 C9 -27.6(4) . . . . ?
Cl3 Ru2 C14 C9 162.4(4) . . . . ?
Cl2 Ru2 C14 C9 -23.1(12) . . . . ?
Cl1 Ru2 C14 C9 78.9(4) . . . . ?
C11 Ru2 C14 C13 68.1(5) . . . . ?
C12 Ru2 C14 C13 30.2(4) . . . . ?
C10 Ru2 C14 C13 105.4(5) . . . . ?
C9 Ru2 C14 C13 133.0(5) . . . . ?
Cl3 Ru2 C14 C13 -64.5(4) . . . . ?
Cl2 Ru2 C14 C13 109.9(10) . . . . ?
Cl1 Ru2 C14 C13 -148.1(3) . . . . ?
C29 B C17 C18 16.5(6) . . . . ?
C35 B C17 C18 -105.2(5) . . . . ?
C23 B C17 C18 135.0(4) . . . . ?
C29 B C17 C22 -164.3(4) . . . . ?
C35 B C17 C22 74.0(5) . . . . ?
C23 B C17 C22 -45.8(5) . . . . ?
C22 C17 C18 C19 -0.2(7) . . . . ?
B C17 C18 C19 179.1(5) . . . . ?
C17 C18 C19 C20 -0.6(8) . . . . ?
C18 C19 C20 C21 0.9(8) . . . . ?
C19 C20 C21 C22 -0.4(8) . . . . ?
C20 C21 C22 C17 -0.4(7) . . . . ?
C18 C17 C22 C21 0.7(6) . . . . ?
B C17 C22 C21 -178.6(4) . . . . ?
C29 B C23 C24 104.0(5) . . . . ?
C35 B C23 C24 -134.2(4) . . . . ?
C17 B C23 C24 -13.8(6) . . . . ?
C29 B C23 C28 -73.2(5) . . . . ?
C35 B C23 C28 48.5(5) . . . . ?
C17 B C23 C28 168.9(4) . . . . ?
C28 C23 C24 C25 -0.6(6) . . . . ?
B C23 C24 C25 -178.0(4) . . . . ?
C23 C24 C25 C26 0.2(7) . . . . ?
C24 C25 C26 C27 0.7(7) . . . . ?
C25 C26 C27 C28 -1.1(7) . . . . ?
C24 C23 C28 C27 0.2(7) . . . . ?
B C23 C28 C27 177.7(4) . . . . ?
C26 C27 C28 C23 0.6(8) . . . . ?
C35 B C29 C30 -158.9(4) . . . . ?
C17 B C29 C30 81.2(5) . . . . ?
C23 B C29 C30 -39.5(6) . . . . ?
C35 B C29 C34 29.7(6) . . . . ?
C17 B C29 C34 -90.2(5) . . . . ?
C23 B C29 C34 149.1(4) . . . . ?
C34 C29 C30 C31 2.1(6) . . . . ?
B C29 C30 C31 -170.0(4) . . . . ?
C29 C30 C31 C32 -1.4(7) . . . . ?
C30 C31 C32 C33 0.9(7) . . . . ?
C31 C32 C33 C34 -1.4(8) . . . . ?
C32 C33 C34 C29 2.3(8) . . . . ?
C30 C29 C34 C33 -2.5(7) . . . . ?
B C29 C34 C33 169.4(5) . . . . ?
C29 B C35 C40 -145.4(4) . . . . ?
C17 B C35 C40 -26.7(6) . . . . ?
C23 B C35 C40 95.2(5) . . . . ?
C29 B C35 C36 36.7(6) . . . . ?
C17 B C35 C36 155.3(4) . . . . ?
C23 B C35 C36 -82.7(5) . . . . ?
C40 C35 C36 C37 -1.1(7) . . . . ?
B C35 C36 C37 177.0(5) . . . . ?
C35 C36 C37 C38 0.9(8) . . . . ?
C36 C37 C38 C39 0.0(8) . . . . ?
C37 C38 C39 C40 -0.6(8) . . . . ?
C38 C39 C40 C35 0.4(7) . . . . ?
C36 C35 C40 C39 0.5(7) . . . . ?
B C35 C40 C39 -177.6(4) . . . . ?
C6 C1 O1 C7 -5.1(6) . . . . ?
C2 C1 O1 C7 168.6(4) . . . . ?
Ru1 C1 O1 C7 86.3(5) . . . . ?
C8 C7 O1 C1 180.0(4) . . . . ?
C14 C9 O2 C15B 169.0(9) . . . . ?
C10 C9 O2 C15B -5.8(10) . . . . ?
Ru2 C9 O2 C15B 83.0(10) . . . . ?
C14 C9 O2 C15A 178.8(7) . . . . ?
C10 C9 O2 C15A 4.0(11) . . . . ?
Ru2 C9 O2 C15A 92.7(9) . . . . ?
C16B C15B O2 C9 -171.9(12) . . . . ?
C16B C15B O2 C15A 21.3(13) . . . . ?
C16A C15A O2 C9 -88.2(13) . . . . ?
C16A C15A O2 C15B -70.1(16) . . . . ?
